data_8106341
loop_
_publ_author_name
'Shaomin, Xue'
'Jianlong, Wang'
'Fanfan, Shen'
'Chuangang, Liu'

_publ_section_title
;
 Crystal structure of 3,4-dimethyl-2,6-dinitrophenol, C8H8N2O5
;
_journal_issue 5
_journal_name_full 'Zeitschrift f\"ur Kristallographie - New Crystal Structures'
_journal_page_first 907
_journal_page_last 908
_journal_paper_doi 10.1515/ncrs-2018-0092
_journal_volume 233
_journal_year 2018
_chemical_formula_moiety 'C8 H8 N2 O5'
_chemical_formula_sum 'C8 H8 N2 O5'
_chemical_formula_weight 212.16
_chemical_name_systematic 3,4-dimethyl-2,6-dinitrophenol
_space_group_crystal_system monoclinic
_space_group_IT_number 14
_space_group_name_Hall '-P 2yn'
_space_group_name_H-M_alt 'P 1 21/n 1'
_atom_sites_solution_hydrogens mixed
_audit_creation_method SHELXL-2014
_cell_angle_alpha 90
_cell_angle_beta 100.371(4)
_cell_angle_gamma 90
_cell_formula_units_Z 4
_cell_length_a 10.7951(12)
_cell_length_b 8.1053(9)
_cell_length_c 10.8626(9)
_cell_measurement_reflns_used 879
_cell_measurement_temperature 293(2)
_cell_measurement_theta_max 24.41
_cell_measurement_theta_min 2.94
_cell_volume 934.92(17)
_computing_cell_refinement 'APEX3 (Bruker, 2016)[5]'
_computing_data_collection 'APEX3 (Bruker, 2016)[5]'
_computing_data_reduction 'APEX3 (Bruker, 2016)[5]'
_computing_molecular_graphics OLEX2[7]
_computing_publication_material OLEX2[7]
_computing_structure_refinement SHELXL-2014[6]
_computing_structure_solution 'APEX3 (Bruker, 2016)[5]'
_diffrn_ambient_temperature 293(2)
_diffrn_measured_fraction_theta_full 0.996
_diffrn_measured_fraction_theta_max 0.995
_diffrn_measurement_device_type 'PHOTON 100 CMOS detector'
_diffrn_measurement_method '\w scans'
_diffrn_radiation_type MoK\a
_diffrn_radiation_wavelength 0.71073
_diffrn_reflns_av_R_equivalents 0.0813
_diffrn_reflns_av_unetI/netI 0.0757
_diffrn_reflns_Laue_measured_fraction_full 0.996
_diffrn_reflns_Laue_measured_fraction_max 0.995
_diffrn_reflns_limit_h_max 12
_diffrn_reflns_limit_h_min -12
_diffrn_reflns_limit_k_max 9
_diffrn_reflns_limit_k_min -9
_diffrn_reflns_limit_l_max 12
_diffrn_reflns_limit_l_min -11
_diffrn_reflns_number 5351
_diffrn_reflns_point_group_measured_fraction_full 0.996
_diffrn_reflns_point_group_measured_fraction_max 0.995
_diffrn_reflns_theta_full 25.242
_diffrn_reflns_theta_max 25.330
_diffrn_reflns_theta_min 2.938
_diffrn_source 'fine-focus sealed tube'
_exptl_absorpt_coefficient_mu 0.128
_exptl_absorpt_correction_T_max 0.7452
_exptl_absorpt_correction_T_min 0.6130
_exptl_absorpt_correction_type multi-scan
_exptl_absorpt_process_details
;
   'SADABS (Bruker, 2014)'
;
_exptl_crystal_colour yellow
_exptl_crystal_density_diffrn 1.507
_exptl_crystal_description plate
_exptl_crystal_F_000 440
_exptl_crystal_size_max 0.240
_exptl_crystal_size_mid 0.180
_exptl_crystal_size_min 0.110
_refine_diff_density_max 0.198
_refine_diff_density_min -0.307
_refine_diff_density_rms 0.050
_refine_ls_extinction_coef .
_refine_ls_extinction_method none
_refine_ls_goodness_of_fit_ref 1.034
_refine_ls_hydrogen_treatment mixed
_refine_ls_matrix_type full
_refine_ls_number_parameters 141
_refine_ls_number_reflns 1700
_refine_ls_number_restraints 1
_refine_ls_restrained_S_all 1.033
_refine_ls_R_factor_all 0.1406
_refine_ls_R_factor_gt 0.0686
_refine_ls_shift/su_max 0.000
_refine_ls_shift/su_mean 0.000
_refine_ls_structure_factor_coef Fsqd
_refine_ls_weighting_details 'w=1/[\s^2^(Fo^2^)+(0.0412P)^2^+0.6814P] where P=(Fo^2^+2Fc^2^)/3'
_refine_ls_weighting_scheme calc
_refine_ls_wR_factor_gt 0.1160
_refine_ls_wR_factor_ref 0.1382
_reflns_Friedel_coverage 0.000
_reflns_Friedel_fraction_full .
_reflns_Friedel_fraction_max .
_reflns_number_gt 954
_reflns_number_total 1700
_reflns_threshold_expression 'I > 2\s(I)'
_cod_data_source_file suppl_ncrs-2018-0092_suppl.cif
_cod_data_source_block 1
_cod_original_sg_symbol_H-M 'P 21/n'
_cod_database_code 8106341
_shelx_space_group_comment
;
The symmetry employed for this shelxl refinement is uniquely defined
by the following loop, which should always be used as a source of
symmetry information in preference to the above space-group names.
They are only intended as comments.
;
_shelx_estimated_absorpt_t_min 0.970
_shelx_estimated_absorpt_t_max 0.986

loop_
_space_group_symop_operation_xyz
'x, y, z'
'-x+1/2, y+1/2, -z+1/2'
'-x, -y, -z'
'x-1/2, -y-1/2, z-1/2'

loop_
_atom_site_label
_atom_site_type_symbol
_atom_site_fract_x
_atom_site_fract_y
_atom_site_fract_z
_atom_site_U_iso_or_equiv
_atom_site_adp_type
_atom_site_occupancy
_atom_site_site_symmetry_order
_atom_site_calc_flag
_atom_site_refinement_flags_posn
_atom_site_refinement_flags_adp
_atom_site_refinement_flags_occupancy
_atom_site_disorder_assembly
_atom_site_disorder_group
C1 C 0.4868(3) 0.2230(4) 0.0374(3) 0.0316(8) Uani 1 1 d . . . . .
C2 C 0.3664(3) 0.1977(4) -0.0321(3) 0.0320(8) Uani 1 1 d . . . . .
C3 C 0.2882(3) 0.0970(4) 0.0229(3) 0.0300(8) Uani 1 1 d . . . . .
C4 C 0.3211(3) 0.0204(4) 0.1378(3) 0.0331(9) Uani 1 1 d . . . . .
C5 C 0.4445(3) 0.0492(4) 0.2046(3) 0.0369(9) Uani 1 1 d . . . . .
C6 C 0.5241(3) 0.1492(4) 0.1532(3) 0.0365(9) Uani 1 1 d . . . . .
H6 H 0.6050 0.1680 0.1972 0.044 Uiso 1 1 calc R U . . .
C7 C 0.2296(4) -0.0883(5) 0.1891(3) 0.0528(11) Uani 1 1 d . . . . .
H7A H 0.1492 -0.0845 0.1344 0.079 Uiso 1 1 calc R U . . .
H7B H 0.2209 -0.0501 0.2707 0.079 Uiso 1 1 calc R U . . .
H7C H 0.2603 -0.1997 0.1948 0.079 Uiso 1 1 calc R U . . .
C8 C 0.4881(4) -0.0297(5) 0.3314(3) 0.0625(13) Uani 1 1 d . . . . .
H8A H 0.5727 0.0050 0.3642 0.094 Uiso 1 1 calc R U . . .
H8B H 0.4859 -0.1476 0.3228 0.094 Uiso 1 1 calc R U . . .
H8C H 0.4335 0.0036 0.3875 0.094 Uiso 1 1 calc R U . . .
N1 N 0.5765(3) 0.3260(4) -0.0116(3) 0.0464(8) Uani 1 1 d . . . . .
N2 N 0.1604(3) 0.0730(4) -0.0512(3) 0.0434(8) Uani 1 1 d . . . . .
O1 O 0.6798(3) 0.3491(4) 0.0508(3) 0.0745(10) Uani 1 1 d . . . . .
O2 O 0.5439(3) 0.3881(4) -0.1168(3) 0.0617(9) Uani 1 1 d . . . . .
O3 O 0.3198(2) 0.2611(3) -0.1449(2) 0.0492(8) Uani 1 1 d D . . . .
H3A H 0.376(3) 0.318(4) -0.168(3) 0.059 Uiso 1 1 d D U . . .
O4 O 0.0773(3) 0.1602(4) -0.0281(3) 0.0799(11) Uani 1 1 d . . . . .
O5 O 0.1469(3) -0.0321(4) -0.1309(3) 0.0845(12) Uani 1 1 d . . . . .

loop_
_atom_site_aniso_label
_atom_site_aniso_U_11
_atom_site_aniso_U_22
_atom_site_aniso_U_33
_atom_site_aniso_U_23
_atom_site_aniso_U_13
_atom_site_aniso_U_12
C1 0.0262(19) 0.030(2) 0.039(2) -0.0041(16) 0.0092(15) -0.0028(15)
C2 0.034(2) 0.033(2) 0.0280(18) -0.0012(15) 0.0033(15) 0.0049(16)
C3 0.0249(19) 0.032(2) 0.0332(18) -0.0062(16) 0.0051(15) 0.0015(16)
C4 0.040(2) 0.032(2) 0.0308(19) -0.0044(16) 0.0157(16) 0.0045(17)
C5 0.040(2) 0.043(2) 0.0269(18) -0.0024(16) 0.0028(16) 0.0053(18)
C6 0.031(2) 0.041(2) 0.034(2) -0.0082(17) -0.0054(15) 0.0008(18)
C7 0.053(3) 0.058(3) 0.052(2) 0.007(2) 0.021(2) -0.004(2)
C8 0.071(3) 0.075(3) 0.036(2) 0.011(2) -0.003(2) 0.003(2)
N1 0.038(2) 0.041(2) 0.061(2) -0.0023(18) 0.0114(17) -0.0046(17)
N2 0.034(2) 0.048(2) 0.0458(19) -0.0003(16) 0.0012(15) -0.0033(17)
O1 0.0417(18) 0.084(2) 0.093(2) 0.0072(18) -0.0009(16) -0.0241(17)
O2 0.0583(19) 0.063(2) 0.0657(19) 0.0237(16) 0.0173(15) -0.0088(15)
O3 0.0451(17) 0.060(2) 0.0390(15) 0.0175(13) -0.0025(12) -0.0035(14)
O4 0.0324(17) 0.081(3) 0.121(3) -0.016(2) -0.0020(17) 0.0147(18)
O5 0.059(2) 0.112(3) 0.073(2) -0.048(2) -0.0120(16) -0.0114(19)

loop_
_atom_type_symbol
_atom_type_description
_atom_type_scat_dispersion_real
_atom_type_scat_dispersion_imag
_atom_type_scat_source
C C 0.0033 0.0016 'International Tables Vol C Tables 4.2.6.8 and 6.1.1.4'
H H 0.0000 0.0000 'International Tables Vol C Tables 4.2.6.8 and 6.1.1.4'
N N 0.0061 0.0033 'International Tables Vol C Tables 4.2.6.8 and 6.1.1.4'
O O 0.0106 0.0060 'International Tables Vol C Tables 4.2.6.8 and 6.1.1.4'

loop_
_geom_angle_atom_site_label_1
_geom_angle_atom_site_label_2
_geom_angle_atom_site_label_3
_geom_angle
_geom_angle_site_symmetry_1
_geom_angle_site_symmetry_3
C6 C1 C2 121.2(3) . .
C6 C1 N1 118.5(3) . .
C2 C1 N1 120.3(3) . .
O3 C2 C3 117.5(3) . .
O3 C2 C1 126.7(3) . .
C3 C2 C1 115.8(3) . .
C4 C3 C2 125.2(3) . .
C4 C3 N2 119.7(3) . .
C2 C3 N2 115.1(3) . .
C3 C4 C5 117.0(3) . .
C3 C4 C7 121.2(3) . .
C5 C4 C7 121.8(3) . .
C6 C5 C4 119.3(3) . .
C6 C5 C8 120.3(3) . .
C4 C5 C8 120.4(3) . .
C5 C6 C1 121.6(3) . .
C5 C6 H6 119.2 . .
C1 C6 H6 119.2 . .
C4 C7 H7A 109.5 . .
C4 C7 H7B 109.5 . .
H7A C7 H7B 109.5 . .
C4 C7 H7C 109.5 . .
H7A C7 H7C 109.5 . .
H7B C7 H7C 109.5 . .
C5 C8 H8A 109.5 . .
C5 C8 H8B 109.5 . .
H8A C8 H8B 109.5 . .
C5 C8 H8C 109.5 . .
H8A C8 H8C 109.5 . .
H8B C8 H8C 109.5 . .
O1 N1 O2 122.2(3) . .
O1 N1 C1 119.5(3) . .
O2 N1 C1 118.3(3) . .
O4 N2 O5 124.5(3) . .
O4 N2 C3 117.8(3) . .
O5 N2 C3 117.7(3) . .
C2 O3 H3A 108(3) . .

loop_
_geom_bond_atom_site_label_1
_geom_bond_atom_site_label_2
_geom_bond_distance
_geom_bond_site_symmetry_2
C1 C6 1.386(4) .
C1 C2 1.395(4) .
C1 N1 1.450(4) .
C2 O3 1.341(4) .
C2 C3 1.385(4) .
C3 C4 1.382(4) .
C3 N2 1.479(4) .
C4 C5 1.416(5) .
C4 C7 1.503(5) .
C5 C6 1.371(5) .
C5 C8 1.515(4) .
C6 H6 0.9300 .
C7 H7A 0.9600 .
C7 H7B 0.9600 .
C7 H7C 0.9600 .
C8 H8A 0.9600 .
C8 H8B 0.9600 .
C8 H8C 0.9600 .
N1 O1 1.211(4) .
N1 O2 1.241(4) .
N2 O4 1.204(4) .
N2 O5 1.205(4) .
O3 H3A 0.837(18) .
